data_7158727
loop_
_publ_author_name
'Wu, Zhiping'
'Xu, Wan'
'Li, Chunli'
'Ma, Zhiying'
'Wang, Guangxia'
'Wang, Hua'

_publ_section_title
;
 Synthesis and Crystal Structures of Unsymmetrical Wave-shaped
 Heptathienoacenes
;
_journal_name_full 'Organic &amp; Biomolecular Chemistry'
_journal_paper_doi 10.1039/D2OB00800A
_journal_year 2022
_chemical_formula_moiety 'C19 H12 S7 Si'
_chemical_formula_sum 'C19 H12 S7 Si'
_chemical_formula_weight 492.80
_space_group_crystal_system monoclinic
_space_group_IT_number 14
_space_group_name_Hall '-P 2ybc'
_space_group_name_H-M_alt 'P 1 21/c 1'
_atom_sites_solution_hydrogens geom
_atom_sites_solution_primary dual
_audit_creation_date 2019-09-11
_audit_creation_method
;
Olex2 1.2
(compiled 2018.05.29 svn.r3508 for OlexSys, GUI svn.r5506)
;
_audit_update_record
;
2022-03-14 deposited with the CCDC.	2022-06-08 downloaded from the CCDC.
;
_cell_angle_alpha 90
_cell_angle_beta 96.791(2)
_cell_angle_gamma 90
_cell_formula_units_Z 4
_cell_length_a 15.2026(7)
_cell_length_b 10.9247(5)
_cell_length_c 12.3831(7)
_cell_measurement_reflns_used 9976
_cell_measurement_temperature 150(2)
_cell_measurement_theta_max 28.306
_cell_measurement_theta_min 2.494
_cell_volume 2042.20(18)
_computing_cell_refinement 'SAINT V8.38A (?, 2016)'
_computing_data_collection 'Bruker XSCANS'
_computing_data_reduction 'SAINT V8.38A (?, 2016)'
_computing_molecular_graphics 'Olex2 (Dolomanov et al., 2009)'
_computing_publication_material 'Olex2 (Dolomanov et al., 2009)'
_computing_structure_refinement 'ShelXL (Sheldrick, 2015)'
_computing_structure_solution 'ShelXT (Sheldrick, 2015)'
_diffrn_ambient_temperature 150.01
_diffrn_measured_fraction_theta_full 0.997
_diffrn_measured_fraction_theta_max 0.994
_diffrn_measurement_device_type 'Bruker P4'
_diffrn_measurement_method '\w scans'
_diffrn_radiation_monochromator graphite
_diffrn_radiation_type MoK\a
_diffrn_radiation_wavelength 0.71073
_diffrn_reflns_av_R_equivalents 0.0326
_diffrn_reflns_av_unetI/netI 0.0242
_diffrn_reflns_Laue_measured_fraction_full 0.997
_diffrn_reflns_Laue_measured_fraction_max 0.994
_diffrn_reflns_limit_h_max 20
_diffrn_reflns_limit_h_min -20
_diffrn_reflns_limit_k_max 14
_diffrn_reflns_limit_k_min -14
_diffrn_reflns_limit_l_max 16
_diffrn_reflns_limit_l_min -16
_diffrn_reflns_number 26055
_diffrn_reflns_point_group_measured_fraction_full 0.997
_diffrn_reflns_point_group_measured_fraction_max 0.994
_diffrn_reflns_theta_full 25.242
_diffrn_reflns_theta_max 28.306
_diffrn_reflns_theta_min 2.301
_exptl_absorpt_coefficient_mu 0.834
_exptl_absorpt_correction_T_max 0.7457
_exptl_absorpt_correction_T_min 0.6899
_exptl_absorpt_correction_type multi-scan
_exptl_absorpt_process_details
'SADABS-2016/2 (Bruker,2016/2) was used for absorption correction. wR2(int) was 0.0983 before and 0.0563 after correction. The Ratio of minimum to maximum transmission is 0.9252. The \l/2 correction factor is Not present.'
_exptl_crystal_colour yellow
_exptl_crystal_colour_primary yellow
_exptl_crystal_density_diffrn 1.603
_exptl_crystal_description plate
_exptl_crystal_F_000 1008
_exptl_crystal_size_max 0.24
_exptl_crystal_size_mid 0.2
_exptl_crystal_size_min 0.04
_refine_diff_density_max 0.469
_refine_diff_density_min -0.272
_refine_diff_density_rms 0.070
_refine_ls_extinction_method none
_refine_ls_goodness_of_fit_ref 1.068
_refine_ls_hydrogen_treatment constr
_refine_ls_matrix_type full
_refine_ls_number_parameters 247
_refine_ls_number_reflns 5058
_refine_ls_number_restraints 0
_refine_ls_restrained_S_all 1.068
_refine_ls_R_factor_all 0.0395
_refine_ls_R_factor_gt 0.0322
_refine_ls_shift/su_max 0.001
_refine_ls_shift/su_mean 0.000
_refine_ls_structure_factor_coef Fsqd
_refine_ls_weighting_details 'w=1/[\s^2^(Fo^2^)+(0.0422P)^2^+1.2442P] where P=(Fo^2^+2Fc^2^)/3'
_refine_ls_weighting_scheme calc
_refine_ls_wR_factor_gt 0.0821
_refine_ls_wR_factor_ref 0.0876
_reflns_Friedel_coverage 0.000
_reflns_number_gt 4399
_reflns_number_total 5058
_reflns_threshold_expression 'I > 2\s(I)'
_cod_data_source_file d2ob00800a2.cif
_cod_data_source_block a
_cod_database_code 7158727
_shelx_shelxl_version_number 2018/3
_shelx_space_group_comment
;
The symmetry employed for this shelxl refinement is uniquely defined 
by the following loop, which should always be used as a source of 
symmetry information in preference to the above space-group names. 
They are only intended as comments. 
;
_shelx_estimated_absorpt_t_max 0.967
_shelx_estimated_absorpt_t_min 0.825
_olex2_refinement_description
;
1. Fixed Uiso
 At 1.2 times of:
  All C(H) groups
 At 1.5 times of:
  All C(H,H,H) groups
2.a Aromatic/amide H refined with riding coordinates:
 C2(H1), C15(H3), C16(H2)
2.b Idealised Me refined as rotating group:
 C17(H4,H5,H6), C18(H9,H8,H7), C19(H11,H10,H12)
;
_olex2_submission_special_instructions 'No special instructions were received'

loop_
_space_group_symop_operation_xyz
'x, y, z'
'-x, y+1/2, -z+1/2'
'-x, -y, -z'
'x, -y-1/2, z-1/2'

loop_
_atom_site_label
_atom_site_type_symbol
_atom_site_fract_x
_atom_site_fract_y
_atom_site_fract_z
_atom_site_U_iso_or_equiv
_atom_site_adp_type
_atom_site_occupancy
_atom_site_site_symmetry_order
_atom_site_calc_flag
_atom_site_refinement_flags_posn
_atom_site_refinement_flags_adp
_atom_site_refinement_flags_occupancy
_atom_site_disorder_assembly
_atom_site_disorder_group
S1 S 0.88556(3) 0.30241(5) 0.09348(4) 0.03115(12) Uani 1 1 d . . . . .
S2 S 0.73080(3) 0.49121(5) 0.02439(4) 0.03045(12) Uani 1 1 d . . . . .
S3 S 0.55660(3) 0.57710(4) 0.11552(4) 0.02525(11) Uani 1 1 d . . . . .
S4 S 0.57187(3) 0.33359(4) 0.37985(4) 0.02132(10) Uani 1 1 d . . . . .
S5 S 0.36482(3) 0.58196(4) 0.28992(4) 0.02594(11) Uani 1 1 d . . . . .
S6 S 0.24172(3) 0.50088(5) 0.46455(4) 0.02836(12) Uani 1 1 d . . . . .
S7 S 0.40797(3) 0.22995(5) 0.61356(4) 0.02619(11) Uani 1 1 d . . . . .
Si1 Si 0.96569(4) 0.11118(5) 0.26919(5) 0.02824(13) Uani 1 1 d . . . . .
C1 C 0.87899(12) 0.22419(19) 0.21501(16) 0.0266(4) Uani 1 1 d . . . . .
C2 C 0.80502(11) 0.25981(17) 0.25992(15) 0.0217(4) Uani 1 1 d . . . . .
H1 H 0.790145 0.228182 0.326887 0.026 Uiso 1 1 calc R . . . .
C3 C 0.78960(12) 0.38170(19) 0.10532(16) 0.0268(4) Uani 1 1 d . . . . .
C4 C 0.75215(12) 0.34856(17) 0.19748(15) 0.0227(4) Uani 1 1 d . . . . .
C5 C 0.65244(12) 0.49182(18) 0.11538(15) 0.0242(4) Uani 1 1 d . . . . .
C6 C 0.66985(12) 0.41213(17) 0.20231(15) 0.0219(4) Uani 1 1 d . . . . .
C7 C 0.53516(12) 0.50212(17) 0.23286(15) 0.0219(4) Uani 1 1 d . . . . .
C8 C 0.59967(12) 0.41721(17) 0.26910(15) 0.0212(3) Uani 1 1 d . . . . .
C9 C 0.46280(12) 0.50025(17) 0.29457(15) 0.0221(4) Uani 1 1 d . . . . .
C10 C 0.47212(12) 0.41286(16) 0.37648(15) 0.0209(3) Uani 1 1 d . . . . .
C11 C 0.39748(12) 0.40798(17) 0.43654(14) 0.0210(3) Uani 1 1 d . . . . .
C12 C 0.33491(12) 0.49488(18) 0.39650(15) 0.0238(4) Uani 1 1 d . . . . .
C13 C 0.36725(12) 0.34411(17) 0.52578(15) 0.0229(4) Uani 1 1 d . . . . .
C14 C 0.28534(12) 0.38356(19) 0.55001(16) 0.0261(4) Uani 1 1 d . . . . .
C15 C 0.25535(13) 0.3223(2) 0.64117(16) 0.0302(4) Uani 1 1 d . . . . .
H3 H 0.200948 0.338588 0.669060 0.036 Uiso 1 1 calc R . . . .
C16 C 0.31490(14) 0.2388(2) 0.68151(16) 0.0308(4) Uani 1 1 d . . . . .
H2 H 0.306781 0.188612 0.742221 0.037 Uiso 1 1 calc R . . . .
C17 C 0.90703(15) -0.0061(2) 0.3424(2) 0.0403(5) Uani 1 1 d . . . . .
H4 H 0.859175 -0.042197 0.292562 0.061 Uiso 1 1 calc GR . . . .
H5 H 0.882107 0.032377 0.403556 0.061 Uiso 1 1 calc GR . . . .
H6 H 0.948865 -0.070252 0.369881 0.061 Uiso 1 1 calc GR . . . .
C18 C 1.05256(15) 0.1901(2) 0.3626(2) 0.0413(5) Uani 1 1 d . . . . .
H9 H 1.080375 0.254013 0.322665 0.062 Uiso 1 1 calc GR . . . .
H8 H 1.097526 0.130602 0.391567 0.062 Uiso 1 1 calc GR . . . .
H7 H 1.025521 0.227211 0.422734 0.062 Uiso 1 1 calc GR . . . .
C19 C 1.01519(15) 0.0437(2) 0.15291(19) 0.0387(5) Uani 1 1 d . . . . .
H11 H 0.969625 -0.001366 0.106316 0.058 Uiso 1 1 calc GR . . . .
H10 H 1.063033 -0.012374 0.180214 0.058 Uiso 1 1 calc GR . . . .
H12 H 1.039057 0.109146 0.110749 0.058 Uiso 1 1 calc GR . . . .

loop_
_atom_site_aniso_label
_atom_site_aniso_U_11
_atom_site_aniso_U_22
_atom_site_aniso_U_33
_atom_site_aniso_U_23
_atom_site_aniso_U_13
_atom_site_aniso_U_12
S1 0.0245(2) 0.0379(3) 0.0329(3) 0.0061(2) 0.01105(19) 0.0036(2)
S2 0.0286(3) 0.0356(3) 0.0287(3) 0.0084(2) 0.00986(19) 0.0038(2)
S3 0.0275(2) 0.0237(2) 0.0252(2) 0.00430(17) 0.00611(17) 0.00366(18)
S4 0.0211(2) 0.0205(2) 0.0228(2) 0.00139(16) 0.00427(16) 0.00286(16)
S5 0.0247(2) 0.0247(2) 0.0290(2) 0.00515(18) 0.00525(18) 0.00661(18)
S6 0.0211(2) 0.0336(3) 0.0310(3) 0.00314(19) 0.00575(18) 0.00584(18)
S7 0.0293(2) 0.0257(3) 0.0239(2) 0.00207(18) 0.00466(18) 0.00303(18)
Si1 0.0224(3) 0.0315(3) 0.0315(3) 0.0034(2) 0.0065(2) 0.0039(2)
C1 0.0220(9) 0.0296(10) 0.0282(10) 0.0012(8) 0.0036(7) -0.0003(7)
C2 0.0186(8) 0.0220(9) 0.0244(9) -0.0006(7) 0.0022(6) -0.0016(7)
C3 0.0230(9) 0.0292(11) 0.0292(10) 0.0028(8) 0.0069(7) 0.0011(7)
C4 0.0201(8) 0.0237(10) 0.0249(9) -0.0007(7) 0.0048(7) -0.0028(7)
C5 0.0241(9) 0.0254(10) 0.0238(9) 0.0021(7) 0.0055(7) 0.0017(7)
C6 0.0229(9) 0.0209(9) 0.0222(9) -0.0007(7) 0.0038(7) -0.0010(7)
C7 0.0241(9) 0.0191(9) 0.0227(9) 0.0001(7) 0.0036(7) 0.0000(7)
C8 0.0222(8) 0.0199(9) 0.0216(8) -0.0001(7) 0.0029(7) -0.0008(7)
C9 0.0218(9) 0.0204(9) 0.0243(9) -0.0001(7) 0.0034(7) 0.0022(7)
C10 0.0215(8) 0.0174(9) 0.0237(9) -0.0013(7) 0.0027(7) 0.0027(7)
C11 0.0209(8) 0.0202(9) 0.0215(8) -0.0019(7) 0.0010(6) 0.0009(7)
C12 0.0230(9) 0.0242(10) 0.0246(9) 0.0003(7) 0.0043(7) 0.0023(7)
C13 0.0239(9) 0.0225(9) 0.0225(9) -0.0015(7) 0.0030(7) 0.0005(7)
C14 0.0228(9) 0.0286(10) 0.0269(9) 0.0008(8) 0.0035(7) 0.0005(7)
C15 0.0256(10) 0.0372(12) 0.0290(10) -0.0013(8) 0.0088(8) 0.0006(8)
C16 0.0347(10) 0.0345(12) 0.0245(10) 0.0023(8) 0.0085(8) -0.0057(9)
C17 0.0354(12) 0.0385(13) 0.0497(14) 0.0120(10) 0.0157(10) 0.0057(10)
C18 0.0320(11) 0.0460(14) 0.0439(13) 0.0032(10) -0.0041(9) 0.0031(10)
C19 0.0319(11) 0.0461(14) 0.0397(12) -0.0003(10) 0.0109(9) 0.0075(10)

loop_
_atom_type_symbol
_atom_type_description
_atom_type_scat_dispersion_real
_atom_type_scat_dispersion_imag
_atom_type_scat_source
C C 0.0033 0.0016 'International Tables Vol C Tables 4.2.6.8 and 6.1.1.4'
H H 0.0000 0.0000 'International Tables Vol C Tables 4.2.6.8 and 6.1.1.4'
S S 0.1246 0.1234 'International Tables Vol C Tables 4.2.6.8 and 6.1.1.4'
Si Si 0.0817 0.0704 'International Tables Vol C Tables 4.2.6.8 and 6.1.1.4'

loop_
_geom_angle_atom_site_label_1
_geom_angle_atom_site_label_2
_geom_angle_atom_site_label_3
_geom_angle
_geom_angle_site_symmetry_1
_geom_angle_site_symmetry_3
_geom_angle_publ_flag
C3 S1 C1 92.15(9) . . ?
C5 S2 C3 88.51(9) . . ?
C5 S3 C7 89.32(9) . . ?
C8 S4 C10 90.68(9) . . ?
C12 S5 C9 89.65(9) . . ?
C12 S6 C14 89.61(9) . . ?
C13 S7 C16 90.75(10) . . ?
C17 Si1 C1 105.76(10) . . ?
C17 Si1 C18 111.24(12) . . ?
C18 Si1 C1 109.58(10) . . ?
C19 Si1 C1 108.49(10) . . ?
C19 Si1 C17 111.55(12) . . ?
C19 Si1 C18 110.08(11) . . ?
S1 C1 Si1 121.53(11) . . ?
C2 C1 S1 110.18(15) . . ?
C2 C1 Si1 128.28(15) . . ?
C1 C2 C4 114.21(17) . . ?
S1 C3 S2 132.98(12) . . ?
C4 C3 S1 112.04(15) . . ?
C4 C3 S2 114.97(14) . . ?
C2 C4 C6 137.93(17) . . ?
C3 C4 C2 111.38(16) . . ?
C3 C4 C6 110.68(17) . . ?
S3 C5 S2 130.26(12) . . ?
C6 C5 S2 114.82(14) . . ?
C6 C5 S3 114.92(14) . . ?
C5 C6 C4 110.99(16) . . ?
C5 C6 C8 109.80(16) . . ?
C8 C6 C4 139.20(17) . . ?
C8 C7 S3 113.08(14) . . ?
C8 C7 C9 112.46(16) . . ?
C9 C7 S3 134.17(15) . . ?
C6 C8 S4 134.77(14) . . ?
C7 C8 S4 112.21(14) . . ?
C7 C8 C6 112.81(16) . . ?
C7 C9 S5 134.17(15) . . ?
C10 C9 S5 113.08(14) . . ?
C10 C9 C7 112.75(16) . . ?
C9 C10 S4 111.89(13) . . ?
C9 C10 C11 112.78(16) . . ?
C11 C10 S4 135.33(14) . . ?
C12 C11 C10 109.88(16) . . ?
C12 C11 C13 109.86(16) . . ?
C13 C11 C10 140.24(17) . . ?
S5 C12 S6 130.81(11) . . ?
C11 C12 S5 114.58(14) . . ?
C11 C12 S6 114.57(14) . . ?
C11 C13 S7 135.92(14) . . ?
C14 C13 S7 110.76(14) . . ?
C14 C13 C11 113.32(17) . . ?
C13 C14 S6 112.64(14) . . ?
C13 C14 C15 113.82(18) . . ?
C15 C14 S6 133.51(15) . . ?
C16 C15 C14 110.37(17) . . ?
C15 C16 S7 114.29(15) . . ?

loop_
_geom_bond_atom_site_label_1
_geom_bond_atom_site_label_2
_geom_bond_distance
_geom_bond_site_symmetry_2
_geom_bond_publ_flag
S1 C1 1.744(2) . ?
S1 C3 1.718(2) . ?
S2 C3 1.739(2) . ?
S2 C5 1.7338(19) . ?
S3 C5 1.7297(19) . ?
S3 C7 1.7323(19) . ?
S4 C8 1.7409(18) . ?
S4 C10 1.7426(18) . ?
S5 C9 1.7316(18) . ?
S5 C12 1.7308(19) . ?
S6 C12 1.7331(19) . ?
S6 C14 1.743(2) . ?
S7 C13 1.7207(19) . ?
S7 C16 1.732(2) . ?
Si1 C1 1.871(2) . ?
Si1 C17 1.857(2) . ?
Si1 C18 1.861(2) . ?
Si1 C19 1.855(2) . ?
C1 C2 1.369(3) . ?
C2 C4 1.427(3) . ?
C3 C4 1.382(3) . ?
C4 C6 1.438(2) . ?
C5 C6 1.385(3) . ?
C6 C8 1.426(2) . ?
C7 C8 1.385(3) . ?
C7 C9 1.412(2) . ?
C9 C10 1.388(3) . ?
C10 C11 1.429(2) . ?
C11 C12 1.393(3) . ?
C11 C13 1.428(3) . ?
C13 C14 1.384(3) . ?
C14 C15 1.432(3) . ?
C15 C16 1.340(3) . ?
